data_2006629
loop_
_publ_author_name
'Mrvo\<s-Sermek, Draginja'
'Trali\'c-Kulenovi\'c, Vesna'
'Lazarevi\'c, Zvjezdana'

_publ_section_title
;
 4-[Hydroxy(phenyl)methylene]-5-oxo-3-phenyl-2-cyclohexenecarboxylic
 Acid
;
_journal_issue 11
_journal_name_full 'Acta Crystallographica Section C'
_journal_page_first 1709
_journal_page_last 1711
_journal_paper_doi 10.1107/S0108270197005465
_journal_volume 53
_journal_year 1997
_chemical_formula_moiety 'C20 H16 O4'
_chemical_formula_structural 'C20 H16 O4'
_chemical_formula_sum 'C20 H16 O4'
_chemical_formula_weight 320.33
_chemical_melting_point 422.5(5)
_chemical_name_common 'cyclohexene-keto acid'
_chemical_name_systematic
;
4-(1-Hydroxy-1-phenylmethylene)-3-oxo-5-phenyl-5-cyclohexene carboxylic acid
;
_space_group_IT_number 2
_symmetry_cell_setting triclinic
_symmetry_space_group_name_Hall '-P 1'
_symmetry_space_group_name_H-M 'P -1'
_audit_creation_method SHELXL-93
_cell_angle_alpha 66.16(2)
_cell_angle_beta 89.20(4)
_cell_angle_gamma 84.92(2)
_cell_formula_units_Z 2
_cell_length_a 6.4740(10)
_cell_length_b 11.3930(10)
_cell_length_c 11.862(3)
_cell_measurement_reflns_used 21
_cell_measurement_temperature 295.0(10)
_cell_measurement_theta_max 12.2
_cell_measurement_theta_min 8.8
_cell_volume 796.9(3)
_computing_cell_refinement DIF4
_computing_data_collection 'DIF4 (Stoe & Cie, 1992a)'
_computing_data_reduction 'REDU4 (Stoe & Cie, 1992b)'
_computing_molecular_graphics 'ORTEP (Johnson, 1965)'
_computing_publication_material SHELXL93
_computing_structure_refinement 'SHELXL93 (Sheldrick, 1993)'
_computing_structure_solution 'SHELXS86 (Sheldrick, 1985)'
_diffrn_ambient_temperature 295.0(10)
_diffrn_measurement_device 'Philips PW1100 diffractometer updated by Stoe'
_diffrn_measurement_method \q/2\q
_diffrn_radiation_monochromator graphite
_diffrn_radiation_source 'Sealed X-ray tube'
_diffrn_radiation_type MoK\a
_diffrn_radiation_wavelength 0.71073
_diffrn_reflns_av_R_equivalents 0.0000
_diffrn_reflns_av_sigmaI/netI 0.1008
_diffrn_reflns_limit_h_max 9
_diffrn_reflns_limit_h_min -9
_diffrn_reflns_limit_k_max 16
_diffrn_reflns_limit_k_min -14
_diffrn_reflns_limit_l_max 16
_diffrn_reflns_limit_l_min 0
_diffrn_reflns_number 4522
_diffrn_reflns_theta_max 30.06
_diffrn_reflns_theta_min 2.10
_diffrn_standards_decay_% 3.7
_diffrn_standards_interval_time 120
_diffrn_standards_number 3
_exptl_absorpt_coefficient_mu 0.093
_exptl_absorpt_correction_type none
_exptl_crystal_colour Yellow
_exptl_crystal_density_diffrn 1.335
_exptl_crystal_density_meas ?
_exptl_crystal_description Prism
_exptl_crystal_F_000 336
_exptl_crystal_size_max 0.60
_exptl_crystal_size_mid 0.35
_exptl_crystal_size_min 0.15
_refine_diff_density_max 0.161
_refine_diff_density_min -0.154
_refine_ls_extinction_method none
_refine_ls_goodness_of_fit_all 0.925
_refine_ls_goodness_of_fit_obs 1.105
_refine_ls_hydrogen_treatment refall
_refine_ls_matrix_type full
_refine_ls_number_parameters 281
_refine_ls_number_reflns 4521
_refine_ls_number_restraints 0
_refine_ls_restrained_S_all 0.926
_refine_ls_restrained_S_obs 1.105
_refine_ls_R_factor_all 0.1827
_refine_ls_R_factor_obs .0479
_refine_ls_shift/esd_max 0.055
_refine_ls_shift/esd_mean 0.003
_refine_ls_structure_factor_coef Fsqd
_refine_ls_weighting_details 'w=1/[\s^2^(Fo^2^)+(0.0700P)^2^] where P=(Fo^2^+2Fc^2^)/3'
_refine_ls_weighting_scheme calc
_refine_ls_wR_factor_all 0.1434
_refine_ls_wR_factor_obs .0997
_reflns_number_observed 1700
_reflns_number_total 4522
_reflns_observed_criterion >2sigma(I)
_cod_data_source_file ab1478.cif
_cod_data_source_block cis1
_cod_depositor_comments
;
The following automatic conversions were performed:
'_symmetry_cell_setting' value 'Triclinic' changed to 'triclinic'
according to '/home/saulius/struct/CIF-dictionaries/cif_core.dic'
dictionary named 'cif_core.dic' version 2.4.1 from 2010-06-29.

Automatic conversion script
Id: cif_fix_enum 1527 2010-12-29 10:47:43Z saulius 

The following automatic conversions were performed:

'_chemical_melting_point' value '422-423' was changed to '422.5(5)' -
the average value was taken and precision was estimated.

Automatic conversion script
Id: cif_fix_values 1646 2011-03-28 12:23:43Z adriana 

The following automatic conversions were performed:

'_chemical_melting_point' value '422-423' was changed to '422.5(5)' -
the average value was taken and precision was estimated.

Automatic conversion script
Id: cif_fix_values 1715 2011-07-08 13:25:40Z adriana 

The following automatic conversions were performed:

'_exptl_crystal_density_meas' value 'none' was changed to '?' - the
value is perceived as not measured.

Automatic conversion script
Id: cif_fix_values 3008 2015-01-20 13:52:24Z robertas 

The following automatic conversions were performed:

'_refine_ls_weighting_scheme' value 'calc
w=1/[\s^2^(Fo^2^)+(0.0700P)^2^] where P=(Fo^2^+2Fc^2^)/3' was changed
to 'calc'. New tag '_refine_ls_weighting_details' was created. The
value of the new tag was set to 'w=1/[\s^2^(Fo^2^)+(0.0700P)^2^]
where P=(Fo^2^+2Fc^2^)/3'.

Automatic conversion script
Id: cif_fix_values 3143 2015-03-26 13:38:13Z robertas 
;
_cod_original_cell_volume 796.9(2)
_cod_database_code 2006629

loop_
_symmetry_equiv_pos_as_xyz
'x, y, z'
'-x, -y, -z'

loop_
_atom_site_aniso_label
_atom_site_aniso_U_11
_atom_site_aniso_U_22
_atom_site_aniso_U_33
_atom_site_aniso_U_12
_atom_site_aniso_U_13
_atom_site_aniso_U_23
O1 .0381(8) .0636(11) .0653(10) -.0065(7) -.0076(7) -.0099(9)
O2 .0876(12) .0509(10) .0459(9) -.0299(8) -.0051(8) -.0154(8)
O3 .0726(10) .0497(9) .0446(10) -.0245(8) -.0080(7) -.0084(8)
O4 .0431(9) .0616(12) .0700(12) -.0125(8) -.0090(7) -.0274(10)
C1 .0411(11) .0343(11) .0436(12) -.0117(9) .0003(9) -.0137(10)
C2 .0456(12) .0400(13) .0513(14) -.0002(9) -.0046(10) -.0123(12)
C3 .0373(11) .0506(13) .0453(12) -.0087(9) .0041(9) -.0170(11)
C4 .0363(10) .0370(11) .0389(11) -.0056(8) .0008(8) -.0119(10)
C5 .0342(10) .0377(11) .0416(11) -.0030(8) -.0007(8) -.0182(10)
C6 .0389(11) .0361(11) .0454(12) -.0062(9) -.0029(9) -.0152(10)
C7 .0458(11) .0365(11) .0405(12) -.0066(9) -.0022(9) -.0113(10)
C8 .0430(11) .0326(11) .0414(11) -.0054(8) -.0026(9) -.0163(9)
C9 .0463(12) .0398(12) .0443(12) -.0074(9) -.0010(10) -.0163(11)
C10 .071(2) .0486(14) .0414(13) -.0186(12) .0032(11) -.0118(12)
C11 .078(2) .050(2) .0490(15) -.0095(13) -.0161(13) -.0025(13)
C12 .053(2) .063(2) .065(2) .0016(12) -.0220(13) -.0076(14)
C13 .0442(12) .0517(14) .0584(15) -.0057(10) -.0045(11) -.0135(12)
C14 .0381(11) .0501(13) .0395(11) -.0109(9) .0022(8) -.0177(10)
C15 .0473(12) .0443(12) .0504(13) -.0121(10) -.0015(9) -.0229(11)
C16 .059(2) .048(2) .075(2) -.0165(12) -.0021(12) -.0209(13)
C17 .092(2) .049(2) .100(2) -.024(2) -.004(2) -.020(2)
C18 .096(2) .047(2) .115(3) .002(2) -.023(2) -.032(2)
C19 .067(2) .061(2) .106(2) .0016(14) -.007(2) -.046(2)
C20 .0548(14) .0560(15) .069(2) -.0119(12) .0023(12) -.0377(14)

loop_
_atom_site_label
_atom_site_fract_x
_atom_site_fract_y
_atom_site_fract_z
_atom_site_U_iso_or_equiv
_atom_site_thermal_displace_type
_atom_site_calc_flag
_atom_site_refinement_flags
_atom_site_occupancy
_atom_site_disorder_group
_atom_site_type_symbol
O1 .8159(2) .8222(2) .4517(2) .0607(4) Uani d . 1 . O
O2 .0905(2) .6175(2) .37800(10) .0612(5) Uani d . 1 . O
O3 .1563(2) .5693(2) .57570(10) .0578(4) Uani d . 1 . O
O4 .8112(2) 1.0601(2) .3766(2) .0574(4) Uani d . 1 . O
C1 .2832(3) .7588(2) .4313(2) .0398(5) Uani d . 1 . C
C2 .5186(3) .7201(2) .4384(2) .0478(5) Uani d . 1 . C
C3 .6366(3) .8379(2) .4057(2) .0449(5) Uani d . 1 . C
C4 .5382(3) .9622(2) .3275(2) .0384(4) Uani d . 1 . C
C5 .3469(3) .9638(2) .2579(2) .0371(4) Uani d . 1 . C
C6 .2303(3) .8640(2) .3079(2) .0403(5) Uani d . 1 . C
C7 .1657(3) .6421(2) .4589(2) .0421(5) Uani d . 1 . C
C8 .2994(3) 1.0637(2) .1326(2) .0384(5) Uani d . 1 . C
C9 .4556(3) 1.1158(2) .0494(2) .0435(5) Uani d . 1 . C
C10 .4084(4) 1.2040(2) -.0692(2) .0550(6) Uani d . 1 . C
C11 .2053(4) 1.2431(3) -.1081(2) .0644(7) Uani d . 1 . C
C12 .0494(4) 1.1943(3) -.0284(3) .0664(7) Uani d . 1 . C
C13 .0945(3) 1.1059(2) .0904(2) .0541(6) Uani d . 1 . C
C14 .6265(3) 1.0702(2) .3240(2) .0423(5) Uani d . 1 . C
C15 .5318(3) 1.2049(2) .2683(2) .0456(5) Uani d . 1 . C
C16 .6589(4) 1.3035(2) .2115(2) .0613(6) Uani d . 1 . C
C17 .5777(5) 1.4298(3) .1633(3) .0828(9) Uani d . 1 . C
C18 .3698(5) 1.4593(3) .1743(3) .0865(10) Uani d . 1 . C
C19 .2423(5) 1.3634(3) .2306(3) .0742(8) Uani d . 1 . C
C20 .3211(4) 1.2356(2) .2780(2) .0555(6) Uani d . 1 . C
H3O .055(5) .499(3) .592(3) .138(11) Uiso d . 1 . H
H4O .861(4) .982(3) .396(2) .069(9) Uiso d . 1 . H
H1 .251(3) .788(2) .501(2) .037(5) Uiso d . 1 . H
H21 .568(4) .657(2) .523(2) .070(7) Uiso d . 1 . H
H22 .552(3) .682(2) .379(2) .071(7) Uiso d . 1 . H
H6 .119(3) .860(2) .258(2) .039(5) Uiso d . 1 . H
H9 .594(3) 1.086(2) .077(2) .046(6) Uiso d . 1 . H
H10 .508(4) 1.253(2) -.135(2) .079(8) Uiso d . 1 . H
H11 .176(4) 1.304(3) -.186(2) .072(8) Uiso d . 1 . H
H12 -.088(4) 1.221(2) -.056(2) .071(7) Uiso d . 1 . H
H13 -.019(3) 1.072(2) .155(2) .061(6) Uiso d . 1 . H
H16 .797(4) 1.279(2) .208(2) .074(8) Uiso d . 1 . H
H17 .666(5) 1.504(3) .114(3) .127(11) Uiso d . 1 . H
H18 .313(4) 1.542(3) .142(3) .111(10) Uiso d . 1 . H
H19 .093(4) 1.392(2) .233(2) .075(8) Uiso d . 1 . H
H20 .228(3) 1.168(2) .319(2) .058(6) Uiso d . 1 . H

loop_
_atom_type_symbol
_atom_type_description
_atom_type_scat_dispersion_real
_atom_type_scat_dispersion_imag
_atom_type_scat_source
C C 0.0033 0.0016 'International Tables Vol C Tables 4.2.6.8 and 6.1.1.4'
O O 0.0106 0.0060 'International Tables Vol C Tables 4.2.6.8 and 6.1.1.4'
H H 0.0000 0.0000 'International Tables Vol C Tables 4.2.6.8 and 6.1.1.4'

loop_
_geom_angle_atom_site_label_1
_geom_angle_atom_site_label_2
_geom_angle_atom_site_label_3
_geom_angle
_geom_angle_publ_flag
C7 O3 H3O 111.7(17) no
C14 O4 H4O 105.5(17) no
C6 C1 C7 113.4(2) yes
C6 C1 C2 108.5(2) yes
C7 C1 C2 109.9(2) yes
C6 C1 H1 112.2(10) no
C7 C1 H1 105.7(10) no
C2 C1 H1 106.9(10) no
C3 C2 C1 110.0(2) yes
C3 C2 H21 107.6(13) no
C1 C2 H21 112.6(13) no
C3 C2 H22 108.4(14) no
C1 C2 H22 108.9(13) no
H21 C2 H22 109.2(19) no
O1 C3 C4 123.0(2) yes
O1 C3 C2 117.7(2) yes
C4 C3 C2 119.2(2) yes
C14 C4 C3 117.7(2) yes
C14 C4 C5 125.5(2) yes
C3 C4 C5 116.8(2) yes
C6 C5 C8 120.9(2) yes
C6 C5 C4 117.6(2) yes
C8 C5 C4 121.2(2) yes
C5 C6 C1 121.5(2) yes
C5 C6 H6 117.1(12) no
C1 C6 H6 121.3(12) no
O2 C7 O3 123.4(2) yes
O2 C7 C1 122.6(2) yes
O3 C7 C1 114.1(2) yes
C13 C8 C9 117.1(2) no
C13 C8 C5 121.0(2) no
C9 C8 C5 121.9(2) no
C10 C9 C8 121.2(2) no
C10 C9 H9 121.7(12) no
C8 C9 H9 117.2(12) no
C11 C10 C9 120.3(2) no
C11 C10 H10 111.5(14) no
C9 C10 H10 128.0(14) no
C12 C11 C10 119.7(2) no
C12 C11 H11 120.6(15) no
C10 C11 H11 119.6(15) no
C11 C12 C13 120.5(2) no
C11 C12 H12 119.0(15) no
C13 C12 H12 120.5(16) no
C12 C13 C8 121.2(2) no
C12 C13 H13 122.5(13) no
C8 C13 H13 116.1(12) no
O4 C14 C4 121.3(2) yes
O4 C14 C15 112.4(2) yes
C4 C14 C15 126.3(2) yes
C16 C15 C20 119.2(2) no
C16 C15 C14 119.0(2) no
C20 C15 C14 121.7(2) no
C17 C16 C15 120.6(3) no
C17 C16 H16 122.8(16) no
C15 C16 H16 116.6(16) no
C16 C17 C18 119.8(3) no
C16 C17 H17 121.9(18) no
C18 C17 H17 118.2(18) no
C19 C18 C17 120.5(3) no
C19 C18 H18 118.4(19) no
C17 C18 H18 121.1(19) no
C18 C19 C20 120.4(3) no
C18 C19 H19 115.8(14) no
C20 C19 H19 123.8(15) no
C19 C20 C15 119.5(2) no
C19 C20 H20 119.5(13) no
C15 C20 H20 120.9(13) no

loop_
_geom_bond_atom_site_label_1
_geom_bond_atom_site_label_2
_geom_bond_site_symmetry_2
_geom_bond_distance
_geom_bond_publ_flag
O1 C3 . 1.256(2) yes
O2 C7 . 1.222(2) yes
O3 C7 . 1.299(2) yes
O3 H3O . 1.04(3) no
O4 C14 . 1.331(2) yes
O4 H4O . .86(3) no
C1 C6 . 1.490(3) yes
C1 C7 . 1.508(3) yes
C1 C2 . 1.542(3) yes
C1 H1 . 1.02(2) no
C2 C3 . 1.513(3) yes
C2 H21 . 1.01(3) no
C2 H22 . .98(2) no
C3 C4 . 1.438(3) yes
C4 C14 . 1.387(3) yes
C4 C5 . 1.493(3) yes
C5 C6 . 1.345(3) yes
C5 C8 . 1.477(3) yes
C6 H6 . .95(2) no
C8 C13 . 1.397(3) no
C8 C9 . 1.398(3) no
C9 C10 . 1.378(3) no
C9 H9 . .94(2) no
C10 C11 . 1.374(3) no
C10 H10 . 1.02(2) no
C11 C12 . 1.367(4) no
C11 H11 . .91(3) no
C12 C13 . 1.377(3) no
C12 H12 . .93(2) no
C13 H13 . 1.04(2) no
C14 C15 . 1.480(3) yes
C15 C16 . 1.389(3) no
C15 C20 . 1.393(3) no
C16 C17 . 1.372(4) no
C16 H16 . .92(3) no
C17 C18 . 1.376(4) no
C17 H17 . 1.03(3) no
C18 C19 . 1.370(4) no
C18 H18 . .91(3) no
C19 C20 . 1.382(4) no
C19 H19 . 1.00(2) no
C20 H20 . .99(2) no

loop_
_geom_torsion_atom_site_label_1
_geom_torsion_atom_site_label_2
_geom_torsion_atom_site_label_3
_geom_torsion_atom_site_label_4
_geom_torsion
_geom_torsion_publ_flag
C6 C1 C2 C3 53.2(2) no
C7 C1 C2 C3 177.8(2) no
C1 C2 C3 O1 152.2(2) no
C1 C2 C3 C4 -25.9(3) no
O1 C3 C4 C14 -13.8(3) no
C2 C3 C4 C14 164.2(2) no
O1 C3 C4 C5 166.9(2) no
C2 C3 C4 C5 -15.0(3) no
C14 C4 C5 C6 -150.7(2) no
C3 C4 C5 C6 28.5(3) no
C14 C4 C5 C8 35.9(3) no
C3 C4 C5 C8 -144.9(2) no
C8 C5 C6 C1 176.6(2) no
C4 C5 C6 C1 3.1(3) no
C7 C1 C6 C5 -166.9(2) no
C2 C1 C6 C5 -44.4(3) no
C6 C1 C7 O2 22.8(3) no
C2 C1 C7 O2 -98.9(2) no
C6 C1 C7 O3 -158.8(2) no
C2 C1 C7 O3 79.5(2) no
C6 C5 C8 C13 37.6(3) no
C4 C5 C8 C13 -149.2(2) no
C6 C5 C8 C9 -139.4(2) no
C4 C5 C8 C9 33.8(3) no
C13 C8 C9 C10 -0.5(3) no
C5 C8 C9 C10 176.7(2) no
C8 C9 C10 C11 0.2(3) no
C9 C10 C11 C12 0.2(4) no
C10 C11 C12 C13 -0.2(4) no
C11 C12 C13 C8 -0.1(4) no
C9 C8 C13 C12 0.4(3) no
C5 C8 C13 C12 -176.7(2) no
C3 C4 C14 O4 9.5(3) no
C5 C4 C14 O4 -171.3(2) no
C3 C4 C14 C15 -168.4(2) no
C5 C4 C14 C15 10.8(3) no
O4 C14 C15 C16 36.8(3) no
C4 C14 C15 C16 -145.1(2) no
O4 C14 C15 C20 -139.3(2) no
C4 C14 C15 C20 38.8(3) no
C20 C15 C16 C17 -1.2(4) no
C14 C15 C16 C17 -177.4(2) no
C15 C16 C17 C18 1.8(4) no
C16 C17 C18 C19 -1.5(5) no
C17 C18 C19 C20 0.5(5) no
C18 C19 C20 C15 0.1(4) no
C16 C15 C20 C19 0.2(3) no
C14 C15 C20 C19 176.3(2) no
